data_1528159
loop_
_publ_author_name
'Udalova, V.V.'
'Pinsker, Z.G.'

_publ_section_title
;
 Electron diffraction study of the structure of ammonium sulfate
;
_journal_name_full Kristallografiya
_journal_page_first 538
_journal_page_last 547
_journal_volume 8
_journal_year 1963
_chemical_formula_sum 'H8 N2 O4 S'
_chemical_name_systematic '(N H4)2 (S O4)'
_space_group_IT_number 62
_symmetry_space_group_name_Hall '-P 2n 2a'
_symmetry_space_group_name_H-M 'P m c n'
_cell_angle_alpha 90
_cell_angle_beta 90
_cell_angle_gamma 90
_cell_formula_units_Z 4
_cell_length_a 5.97
_cell_length_b 10.6
_cell_length_c 7.76
_cell_volume 491.068
_citation_journal_id_ASTM KRISAJ
_cod_data_source_file Udalova_KRISAJ_1963_1684.cif
_cod_data_source_block H8N2O4S1
_cod_original_cell_volume 491.0683
_cod_original_sg_symbol_Hall '-P 2ac 2n (y,z,x)'
_cod_original_formula_sum 'H8 N2 O4 S1'
_cod_database_code 1528159

loop_
_symmetry_equiv_pos_as_xyz
x,y,z
-x,y+1/2,-z+1/2
-x+1/2,-y+1/2,z+1/2
x+1/2,-y,-z
-x,-y,-z
x,-y-1/2,z-1/2
x-1/2,y-1/2,-z-1/2
-x-1/2,y,z

loop_
_atom_site_label
_atom_site_type_symbol
_atom_site_fract_x
_atom_site_fract_y
_atom_site_fract_z
_atom_site_occupancy
_atom_site_U_iso_or_equiv
S1 S+6 0.25 0.42 0.256 1 0.0
H4 H+1 0.25 0.7 0.138 1 0.0
H1 H+1 0.25 0.059 0.044 1 0.0
H5 H+1 0.111 0.063 0.258 1 0.0
O1 O-2 0.25 0.409 0.045 1 0.0
H3 H+1 0.25 0.72 0.38 1 0.0
H2 H+1 0.25 0.193 0.147 1 0.0
N1 N-3 0.25 0.097 0.192 1 0.0
O2 O-2 0.25 0.54 0.308 1 0.0
H6 H+1 0.111 0.861 0.457 1 0.0
O3 O-2 0.041 0.352 0.317 1 0.0
N2 N-3 0.25 0.805 0.48 1 0.0
